data_7703141
loop_
_publ_author_name
'Eliseeva, Anastasiya A.'
'Ivanov, Daniil M.'
'Novikov, Alexander S.'
'Rozhkov, Anton V.'
'Kornyakov, Ilya V.'
'Dubovtsev, Alexey Yu'
'Kukushkin, Vadim Yu'

_publ_section_title
;
 Hexaiododiplatinate(ii) as a useful supramolecular synthon for halogen
 bond involving crystal engineering.
;
_journal_issue 2
_journal_name_full 'Dalton transactions (Cambridge, England : 2003)'
_journal_page_first 356
_journal_page_last 367
_journal_paper_doi 10.1039/c9dt04221k
_journal_volume 49
_journal_year 2020
_chemical_formula_moiety 'I6 Pt2, 2(C6 F3 I3), 2(C8 H20 N)'
_chemical_formula_sum 'C28 H40 F6 I12 N2 Pt2'
_chemical_formula_weight 2431.60
_space_group_crystal_system triclinic
_space_group_IT_number 2
_space_group_name_Hall '-P 1'
_space_group_name_H-M_alt 'P -1'
_atom_sites_solution_hydrogens geom
_audit_creation_date 2019-06-02
_audit_creation_method
;
Olex2 1.2
(compiled 2018.05.29 svn.r3508 for OlexSys, GUI svn.r5506)
;
_audit_update_record
;
2019-08-05 deposited with the CCDC.	2019-12-03 downloaded from the CCDC.
;
_cell_angle_alpha 103.355(2)
_cell_angle_beta 95.542(2)
_cell_angle_gamma 97.711(2)
_cell_formula_units_Z 2
_cell_length_a 9.0752(3)
_cell_length_b 14.0688(3)
_cell_length_c 20.5122(4)
_cell_measurement_reflns_used 11605
_cell_measurement_temperature 100(2)
_cell_measurement_theta_max 30.6240
_cell_measurement_theta_min 2.8570
_cell_volume 2502.88(11)
_computing_cell_refinement 'CrysAlisPro 1.171.39.44a (Rigaku OD, 2018)'
_computing_data_collection 'CrysAlisPro 1.171.39.44a (Rigaku OD, 2018)'
_computing_data_reduction 'CrysAlisPro 1.171.39.44a (Rigaku OD, 2018)'
_computing_molecular_graphics 'Olex2 (Dolomanov et al., 2009)'
_computing_publication_material 'Olex2 (Dolomanov et al., 2009)'
_computing_structure_refinement 'ShelXL (Sheldrick, 2015)'
_diffrn_ambient_environment N~2~
_diffrn_ambient_temperature 100(2)
_diffrn_detector 'CCD plate'
_diffrn_detector_area_resol_mean 16.2096
_diffrn_detector_type Eos
_diffrn_measured_fraction_theta_full 0.999
_diffrn_measured_fraction_theta_max 0.999
_diffrn_measurement_details
;
List of Runs (angles in degrees, time in seconds):

  # Type    Start    End  Width  t~exp~   \w     \q     \k     \f   Frames
#--------------------------------------------------------------------------
  1  \w    -11.00  16.00   0.50   10.87    --  -22.27 -99.00 -90.00   54
  2  \w    -24.00  16.00   0.50   10.87    --  -22.27 -99.00-150.00   80
  3  \w     70.00  99.00   0.50   10.87    --   23.36 178.00-150.00   58
  4  \w     50.00  94.00   0.50   10.87    --   23.36 178.00 -90.00   88
  5  \w      9.00  90.00   0.50   10.87    --   23.36  57.00 120.00  162
  6  \w    -47.00  57.00   0.50   10.87    --   23.36 -19.00 -60.00  208
  7  \w    -43.00  45.00   0.50   10.87    --   23.36 -57.00-120.00  176
  8  \w     10.00  52.00   0.50   10.87    --   23.36 -77.00   0.00   84
;
_diffrn_measurement_device 'four-circle diffractometer'
_diffrn_measurement_device_type 'Xcalibur, Eos'
_diffrn_measurement_method '\w scans'
_diffrn_orient_matrix_type 'CrysAlisPro convention (1999,Acta A55,543-557)'
_diffrn_orient_matrix_UB_11 0.0299044000
_diffrn_orient_matrix_UB_12 -0.0404484000
_diffrn_orient_matrix_UB_13 0.0082432000
_diffrn_orient_matrix_UB_21 -0.0018581000
_diffrn_orient_matrix_UB_22 -0.0222635000
_diffrn_orient_matrix_UB_23 -0.0348839000
_diffrn_orient_matrix_UB_31 0.0737146000
_diffrn_orient_matrix_UB_32 0.0250071000
_diffrn_orient_matrix_UB_33 0.0008976000
_diffrn_radiation_monochromator graphite
_diffrn_radiation_probe x-ray
_diffrn_radiation_type MoK\a
_diffrn_radiation_wavelength 0.71073
_diffrn_reflns_av_R_equivalents 0.0345
_diffrn_reflns_av_unetI/netI 0.0461
_diffrn_reflns_Laue_measured_fraction_full 0.999
_diffrn_reflns_Laue_measured_fraction_max 0.999
_diffrn_reflns_limit_h_max 11
_diffrn_reflns_limit_h_min -11
_diffrn_reflns_limit_k_max 18
_diffrn_reflns_limit_k_min -18
_diffrn_reflns_limit_l_max 26
_diffrn_reflns_limit_l_min -24
_diffrn_reflns_number 23042
_diffrn_reflns_point_group_measured_fraction_full 0.999
_diffrn_reflns_point_group_measured_fraction_max 0.999
_diffrn_reflns_theta_full 25.242
_diffrn_reflns_theta_max 27.500
_diffrn_reflns_theta_min 2.701
_diffrn_source 'fine-focus sealed X-ray tube'
_diffrn_source_type 'Enhance (Mo) X-ray Source'
_exptl_absorpt_coefficient_mu 13.029
_exptl_absorpt_correction_T_max 1.00000
_exptl_absorpt_correction_T_min 0.28321
_exptl_absorpt_correction_type multi-scan
_exptl_absorpt_process_details
;
CrysAlisPro 1.171.39.44a (Rigaku Oxford Diffraction, 2018)
Empirical absorption correction using spherical harmonics,
 implemented in SCALE3 ABSPACK scaling algorithm.
;
_exptl_crystal_colour 'clear dark brown'
_exptl_crystal_colour_lustre clear
_exptl_crystal_colour_modifier dark
_exptl_crystal_colour_primary brown
_exptl_crystal_density_diffrn 3.227
_exptl_crystal_description block
_exptl_crystal_F_000 2136
_exptl_crystal_size_max 0.331
_exptl_crystal_size_mid 0.19
_exptl_crystal_size_min 0.088
_refine_diff_density_max 1.830
_refine_diff_density_min -1.833
_refine_diff_density_rms 0.233
_refine_ls_extinction_coef 0.000147(14)
_refine_ls_extinction_expression Fc^*^=kFc[1+0.001xFc^2^\l^3^/sin(2\q)]^-1/4^
_refine_ls_extinction_method 'SHELXL-2014/7 (Sheldrick 2014'
_refine_ls_goodness_of_fit_ref 1.059
_refine_ls_hydrogen_treatment constr
_refine_ls_matrix_type full
_refine_ls_number_parameters 460
_refine_ls_number_reflns 11490
_refine_ls_number_restraints 0
_refine_ls_restrained_S_all 1.059
_refine_ls_R_factor_all 0.0335
_refine_ls_R_factor_gt 0.0294
_refine_ls_shift/su_max 0.001
_refine_ls_shift/su_mean 0.000
_refine_ls_structure_factor_coef Fsqd
_refine_ls_weighting_details 'w=1/[\s^2^(Fo^2^)+(0.0173P)^2^] where P=(Fo^2^+2Fc^2^)/3'
_refine_ls_weighting_scheme calc
_refine_ls_wR_factor_gt 0.0591
_refine_ls_wR_factor_ref 0.0614
_reflns_Friedel_coverage 0.000
_reflns_number_gt 10425
_reflns_number_total 11490
_reflns_threshold_expression 'I > 2\s(I)'
_cod_data_source_file c9dt04221k2.cif
_cod_data_source_block eaa122_clear
_cod_database_code 7703141
_shelx_shelxl_version_number 2014/7
_chemical_oxdiff_formula 'C56  F12  I24  N4  Pt4  '
_shelx_space_group_comment
;
The symmetry employed for this shelxl refinement is uniquely defined
by the following loop, which should always be used as a source of
symmetry information in preference to the above space-group names.
They are only intended as comments.
;
_shelx_estimated_absorpt_t_max 0.393
_shelx_estimated_absorpt_t_min 0.099
_reflns_odcompleteness_completeness 99.92
_reflns_odcompleteness_iscentric 1
_reflns_odcompleteness_theta 28.51
_olex2_refinement_description
;
1. Others
 Fixed Uiso: H15A(0.021) H15B(0.021) H11A(0.025) H11B(0.025) H14A(0.034)
 H14B(0.034) H14C(0.034) H1A(0.021) H1B(0.021) H13A(0.02) H13B(0.02) H7A(0.026)
 H7B(0.026) H5A(0.022) H5B(0.022) H4A(0.04) H4B(0.04) H4C(0.04) H3A(0.023)
 H3B(0.023) H12A(0.046) H12B(0.046) H12C(0.046) H2A(0.037) H2B(0.037)
 H2C(0.037) H16A(0.03) H16B(0.03) H16C(0.03) H9A(0.023) H9B(0.023) H6A(0.04)
 H6B(0.04) H6C(0.04) H8A(0.043) H8B(0.043) H8C(0.043) H10A(0.037) H10B(0.037)
 H10C(0.037)
 Fixed X: H15A(-0.0094) H15B(0.0492) H11A(0.1027) H11B(0.0537) H14A(0.1539)
 H14B(0.0614) H14C(0.0474) H1A(0.1517) H1B(0.194) H13A(0.3192) H13B(0.2957)
 H7A(0.3278) H7B(0.3945) H5A(0.0287) H5B(0.0855) H4A(0.4559) H4B(0.3653)
 H4C(0.2771) H3A(0.4791) H3B(0.3935) H12A(0.1964) H12B(0.3014) H12C(0.3254)
 H2A(0.4495) H2B(0.398) H2C(0.3418) H16A(0.1554) H16B(0.0317) H16C(0.1998)
 H9A(0.4184) H9B(0.3826) H6A(0.0105) H6B(0.1272) H6C(0.187) H8A(0.097)
 H8B(0.1584) H8C(0.2274) H10A(0.277) H10B(0.4174) H10C(0.2524)
 Fixed Y: H15A(0.7031) H15B(0.8002) H11A(0.8888) H11B(0.7945) H14A(0.5548)
 H14B(0.6445) H14C(0.5802) H1A(0.84) H1B(0.8903) H13A(0.7001) H13B(0.6418)
 H7A(0.6273) H7B(0.7236) H5A(0.7039) H5B(0.7484) H4A(0.8417) H4B(0.9042)
 H4C(0.815) H3A(0.7918) H3B(0.7026) H12A(0.9098) H12B(0.829) H12C(0.9318)
 H2A(0.9245) H2B(0.8822) H2C(0.9798) H16A(0.6175) H16B(0.6549) H16C(0.714)
 H9A(0.8439) H9B(0.7777) H6A(0.5776) H6B(0.5587) H6C(0.6033) H8A(0.6192)
 H8B(0.7186) H8C(0.62) H10A(0.9609) H10B(0.9484) H10C(0.8959)
 Fixed Z: H15A(0.333) H15B(0.3926) H11A(0.3148) H11B(0.2523) H14A(0.2054)
 H14B(0.208) H14C(0.2628) H1A(1.0592) H1B(0.9998) H13A(0.2529) H13B(0.3103)
 H7A(1.007) H7B(1.066) H5A(0.9742) H5B(0.9144) H4A(0.8793) H4B(0.9325)
 H4C(0.8724) H3A(0.9798) H3B(0.9194) H12A(0.2124) H12B(0.2193) H12C(0.2754)
 H2A(1.0501) H2B(1.1118) H2C(1.098) H16A(0.3865) H16B(0.4325) H16C(0.4479)
 H9A(0.3449) H9B(0.3968) H6A(0.8752) H6B(0.9327) H6C(0.8733) H8A(1.0487)
 H8B(1.1062) H8C(1.1073) H10A(0.4015) H10B(0.4506) H10C(0.4553)
;
_olex2_submission_special_instructions 'No special instructions were received'
_oxdiff_exptl_absorpt_empirical_details
;
Empirical correction (ABSPACK) includes:
- Absorption correction using spherical harmonics
- Frame scaling
;
_oxdiff_exptl_absorpt_empirical_full_max 2.578
_oxdiff_exptl_absorpt_empirical_full_min 0.555

loop_
_space_group_symop_operation_xyz
'x, y, z'
'-x, -y, -z'

loop_
_atom_site_label
_atom_site_type_symbol
_atom_site_fract_x
_atom_site_fract_y
_atom_site_fract_z
_atom_site_U_iso_or_equiv
_atom_site_adp_type
_atom_site_occupancy
_atom_site_site_symmetry_order
_atom_site_calc_flag
_atom_site_refinement_flags_posn
Pt2 Pt 0.30078(2) 0.22718(2) 0.72481(2) 0.01102(5) Uani 1 1 d .
Pt1 Pt 0.26922(2) 0.24744(2) 0.91161(2) 0.01246(5) Uani 1 1 d .
I5 I 0.35496(4) 0.35348(2) 0.65179(2) 0.01414(8) Uani 1 1 d .
I6 I 0.22844(4) 0.08048(2) 0.61804(2) 0.01424(8) Uani 1 1 d .
I2 I 0.19282(4) 0.11903(3) 0.98113(2) 0.01512(8) Uani 1 1 d .
I3 I 0.35329(4) 0.36521(3) 0.83635(2) 0.01726(8) Uani 1 1 d .
I3S I -0.10113(4) 0.84539(3) 0.53107(2) 0.01579(8) Uani 1 1 d .
I4 I 0.25026(4) 0.10734(3) 0.80230(2) 0.01651(8) Uani 1 1 d .
I1S I 0.18360(4) 0.56405(3) 0.66964(2) 0.01496(8) Uani 1 1 d .
I6S I 0.40847(4) 0.87639(3) 0.63270(2) 0.01742(8) Uani 1 1 d .
I4S I 0.72499(4) 0.53418(3) 0.51767(2) 0.01829(9) Uani 1 1 d .
I1 I 0.29214(4) 0.39866(3) 1.01492(2) 0.01633(8) Uani 1 1 d .
I5S I 0.64242(4) 0.63318(3) 0.81453(2) 0.01921(9) Uani 1 1 d .
I2S I -0.08296(5) 0.89481(3) 0.83346(2) 0.02223(9) Uani 1 1 d .
F6S F 0.5386(4) 0.7118(2) 0.52948(17) 0.0205(7) Uani 1 1 d .
F2S F -0.1445(4) 0.9274(2) 0.68449(17) 0.0196(7) Uani 1 1 d .
F4S F 0.7411(3) 0.5321(2) 0.67304(17) 0.0183(7) Uani 1 1 d .
F3S F 0.0841(3) 0.6777(2) 0.55905(17) 0.0191(7) Uani 1 1 d .
F5S F 0.4911(4) 0.7945(2) 0.75979(18) 0.0255(8) Uani 1 1 d .
F1S F 0.0671(4) 0.7054(2) 0.78982(17) 0.0214(7) Uani 1 1 d .
N2 N 0.2020(5) 0.7698(3) 0.3264(2) 0.0137(10) Uani 1 1 d .
C3S C -0.0351(6) 0.8208(4) 0.7401(3) 0.0137(11) Uani 1 1 d .
C7S C 0.6422(6) 0.6195(4) 0.5987(3) 0.0135(11) Uani 1 1 d .
C5S C -0.0337(6) 0.8032(4) 0.6197(3) 0.0146(11) Uani 1 1 d .
N1 N 0.2562(5) 0.7539(3) 0.9896(2) 0.0123(9) Uani 1 1 d .
C12S C 0.5660(6) 0.6965(4) 0.5915(3) 0.0163(12) Uani 1 1 d .
C9S C 0.6139(6) 0.6620(4) 0.7189(3) 0.0145(12) Uani 1 1 d .
C1S C 0.0761(6) 0.6877(4) 0.6738(3) 0.0134(11) Uani 1 1 d .
C4S C -0.0702(6) 0.8508(4) 0.6812(3) 0.0128(11) Uani 1 1 d .
C11S C 0.5153(6) 0.7577(4) 0.6446(3) 0.0139(11) Uani 1 1 d .
C8S C 0.6656(6) 0.6048(4) 0.6636(3) 0.0147(12) Uani 1 1 d .
C2S C 0.0364(6) 0.7386(4) 0.7340(3) 0.0142(11) Uani 1 1 d .
C10S C 0.5412(6) 0.7374(4) 0.7073(3) 0.0164(12) Uani 1 1 d .
C15 C 0.0790(6) 0.7396(4) 0.3655(3) 0.0177(12) Uani 1 1 d .
H15A H -0.0094 0.7031 0.3330 0.021 Uiso 1 1 calc R
H15B H 0.0492 0.8002 0.3926 0.021 Uiso 1 1 calc R
C11 C 0.1404(6) 0.8346(4) 0.2844(3) 0.0210(13) Uani 1 1 d .
H11A H 0.1027 0.8888 0.3148 0.025 Uiso 1 1 calc R
H11B H 0.0537 0.7945 0.2523 0.025 Uiso 1 1 calc R
C14 C 0.1156(6) 0.6083(4) 0.2353(3) 0.0229(14) Uani 1 1 d .
H14A H 0.1539 0.5548 0.2054 0.034 Uiso 1 1 calc GR
H14B H 0.0614 0.6445 0.2080 0.034 Uiso 1 1 calc GR
H14C H 0.0474 0.5802 0.2628 0.034 Uiso 1 1 calc GR
C6S C 0.0411(6) 0.7234(4) 0.6176(3) 0.0149(12) Uani 1 1 d .
C1 C 0.2315(6) 0.8521(4) 1.0310(3) 0.0171(12) Uani 1 1 d .
H1A H 0.1517 0.8400 1.0592 0.021 Uiso 1 1 calc R
H1B H 0.1940 0.8903 0.9998 0.021 Uiso 1 1 calc R
C13 C 0.2455(6) 0.6784(4) 0.2812(3) 0.0164(12) Uani 1 1 d .
H13A H 0.3192 0.7001 0.2529 0.020 Uiso 1 1 calc R
H13B H 0.2957 0.6418 0.3103 0.020 Uiso 1 1 calc R
C7 C 0.3024(6) 0.6883(4) 1.0355(3) 0.0213(13) Uani 1 1 d .
H7A H 0.3278 0.6273 1.0070 0.026 Uiso 1 1 calc R
H7B H 0.3945 0.7236 1.0660 0.026 Uiso 1 1 calc R
C5 C 0.1094(6) 0.7060(4) 0.9451(3) 0.0179(12) Uani 1 1 d .
H5A H 0.0287 0.7039 0.9742 0.022 Uiso 1 1 calc R
H5B H 0.0855 0.7484 0.9144 0.022 Uiso 1 1 calc R
C4 C 0.3694(7) 0.8383(4) 0.9044(3) 0.0264(15) Uani 1 1 d .
H4A H 0.4559 0.8417 0.8793 0.040 Uiso 1 1 calc GR
H4B H 0.3653 0.9042 0.9325 0.040 Uiso 1 1 calc GR
H4C H 0.2771 0.8150 0.8724 0.040 Uiso 1 1 calc GR
C3 C 0.3847(6) 0.7679(4) 0.9483(3) 0.0192(13) Uani 1 1 d .
H3A H 0.4791 0.7918 0.9798 0.023 Uiso 1 1 calc R
H3B H 0.3935 0.7026 0.9194 0.023 Uiso 1 1 calc R
C12 C 0.2508(8) 0.8804(4) 0.2443(4) 0.0307(16) Uani 1 1 d .
H12A H 0.1964 0.9098 0.2124 0.046 Uiso 1 1 calc GR
H12B H 0.3014 0.8290 0.2193 0.046 Uiso 1 1 calc GR
H12C H 0.3254 0.9318 0.2754 0.046 Uiso 1 1 calc GR
C2 C 0.3671(6) 0.9152(4) 1.0767(3) 0.0245(14) Uani 1 1 d .
H2A H 0.4495 0.9245 1.0501 0.037 Uiso 1 1 calc GR
H2B H 0.3980 0.8822 1.1118 0.037 Uiso 1 1 calc GR
H2C H 0.3418 0.9798 1.0980 0.037 Uiso 1 1 calc GR
C16 C 0.1201(7) 0.6759(4) 0.4122(3) 0.0202(13) Uani 1 1 d .
H16A H 0.1554 0.6175 0.3865 0.030 Uiso 1 1 calc GR
H16B H 0.0317 0.6549 0.4325 0.030 Uiso 1 1 calc GR
H16C H 0.1998 0.7140 0.4479 0.030 Uiso 1 1 calc GR
C9 C 0.3423(6) 0.8240(4) 0.3727(3) 0.0193(13) Uani 1 1 d .
H9A H 0.4184 0.8439 0.3449 0.023 Uiso 1 1 calc R
H9B H 0.3826 0.7777 0.3968 0.023 Uiso 1 1 calc R
C6 C 0.1084(7) 0.6023(4) 0.9028(3) 0.0265(14) Uani 1 1 d .
H6A H 0.0105 0.5776 0.8752 0.040 Uiso 1 1 calc GR
H6B H 0.1272 0.5587 0.9327 0.040 Uiso 1 1 calc GR
H6C H 0.1870 0.6033 0.8733 0.040 Uiso 1 1 calc GR
C8 C 0.1861(7) 0.6590(5) 1.0782(3) 0.0286(15) Uani 1 1 d .
H8A H 0.0970 0.6192 1.0487 0.043 Uiso 1 1 calc GR
H8B H 0.1584 0.7186 1.1062 0.043 Uiso 1 1 calc GR
H8C H 0.2274 0.6200 1.1073 0.043 Uiso 1 1 calc GR
C10 C 0.3203(7) 0.9154(4) 0.4246(3) 0.0249(14) Uani 1 1 d .
H10A H 0.2770 0.9609 0.4015 0.037 Uiso 1 1 calc GR
H10B H 0.4174 0.9484 0.4506 0.037 Uiso 1 1 calc GR
H10C H 0.2524 0.8959 0.4553 0.037 Uiso 1 1 calc GR

loop_
_atom_site_aniso_label
_atom_site_aniso_U_11
_atom_site_aniso_U_22
_atom_site_aniso_U_33
_atom_site_aniso_U_23
_atom_site_aniso_U_13
_atom_site_aniso_U_12
Pt2 0.01143(10) 0.01191(11) 0.01045(11) 0.00393(8) 0.00101(8) 0.00276(8)
Pt1 0.01402(10) 0.01311(11) 0.01081(12) 0.00406(9) 0.00144(8) 0.00234(8)
I5 0.01496(17) 0.01454(17) 0.0163(2) 0.00796(15) 0.00375(14) 0.00562(13)
I6 0.01756(17) 0.01289(17) 0.01233(19) 0.00251(14) -0.00050(14) 0.00555(13)
I2 0.01690(17) 0.01602(18) 0.0142(2) 0.00626(15) 0.00440(14) 0.00293(14)
I3 0.02612(19) 0.01284(17) 0.0123(2) 0.00381(15) 0.00228(15) 0.00037(14)
I3S 0.02065(18) 0.01599(18) 0.01165(19) 0.00426(15) 0.00091(14) 0.00552(14)
I4 0.02513(19) 0.01257(17) 0.01171(19) 0.00431(14) 0.00195(15) 0.00067(14)
I1S 0.01559(17) 0.01448(17) 0.0168(2) 0.00566(15) 0.00374(14) 0.00520(13)
I6S 0.01658(17) 0.01482(18) 0.0229(2) 0.00752(16) 0.00224(15) 0.00507(14)
I4S 0.02205(19) 0.01784(19) 0.0160(2) 0.00332(15) 0.00535(15) 0.00612(15)
I1 0.02218(18) 0.01437(18) 0.0130(2) 0.00356(15) 0.00383(14) 0.00355(14)
I5S 0.02463(19) 0.0214(2) 0.0155(2) 0.00850(16) 0.00554(15) 0.00869(15)
I2S 0.0362(2) 0.0195(2) 0.0131(2) 0.00270(16) 0.00840(17) 0.01053(16)
F6S 0.0293(18) 0.0216(18) 0.0139(19) 0.0093(15) 0.0029(15) 0.0075(14)
F2S 0.0277(18) 0.0164(17) 0.0179(19) 0.0055(14) 0.0064(14) 0.0098(14)
F4S 0.0225(17) 0.0144(16) 0.022(2) 0.0079(14) 0.0057(14) 0.0087(13)
F3S 0.0247(17) 0.0218(17) 0.0132(18) 0.0037(14) 0.0073(14) 0.0100(14)
F5S 0.037(2) 0.0278(19) 0.018(2) 0.0065(16) 0.0120(16) 0.0199(16)
F1S 0.0335(19) 0.0226(18) 0.0111(18) 0.0061(14) 0.0037(15) 0.0117(15)
N2 0.011(2) 0.013(2) 0.018(3) 0.005(2) 0.0050(19) 0.0025(18)
C3S 0.017(3) 0.017(3) 0.005(3) 0.000(2) 0.001(2) 0.001(2)
C7S 0.012(3) 0.010(3) 0.018(3) 0.005(2) 0.001(2) -0.002(2)
C5S 0.022(3) 0.013(3) 0.007(3) 0.001(2) 0.000(2) -0.002(2)
N1 0.013(2) 0.015(2) 0.009(2) 0.0024(19) 0.0034(18) 0.0019(18)
C12S 0.014(3) 0.014(3) 0.023(3) 0.009(2) 0.004(2) 0.000(2)
C9S 0.017(3) 0.012(3) 0.017(3) 0.007(2) 0.006(2) 0.002(2)
C1S 0.015(3) 0.012(3) 0.014(3) 0.003(2) 0.005(2) 0.005(2)
C4S 0.015(3) 0.010(3) 0.014(3) 0.004(2) 0.000(2) 0.003(2)
C11S 0.016(3) 0.010(3) 0.016(3) 0.003(2) 0.001(2) 0.003(2)
C8S 0.014(3) 0.013(3) 0.017(3) 0.005(2) 0.001(2) 0.002(2)
C2S 0.020(3) 0.011(3) 0.011(3) 0.002(2) 0.000(2) 0.002(2)
C10S 0.017(3) 0.016(3) 0.016(3) 0.002(2) 0.005(2) 0.001(2)
C15 0.013(3) 0.021(3) 0.022(3) 0.008(3) 0.009(2) 0.005(2)
C11 0.026(3) 0.020(3) 0.025(4) 0.015(3) 0.010(3) 0.013(2)
C14 0.024(3) 0.023(3) 0.018(3) 0.000(3) 0.004(3) -0.001(3)
C6S 0.016(3) 0.014(3) 0.014(3) 0.002(2) 0.005(2) 0.002(2)
C1 0.018(3) 0.013(3) 0.019(3) -0.001(2) 0.005(2) 0.003(2)
C13 0.015(3) 0.012(3) 0.022(3) 0.001(2) 0.002(2) 0.005(2)
C7 0.025(3) 0.021(3) 0.019(3) 0.008(3) 0.001(3) 0.004(2)
C5 0.016(3) 0.022(3) 0.016(3) 0.006(3) -0.003(2) 0.003(2)
C4 0.028(3) 0.028(3) 0.021(4) 0.004(3) 0.009(3) -0.006(3)
C3 0.017(3) 0.017(3) 0.025(4) 0.003(3) 0.008(2) 0.004(2)
C12 0.047(4) 0.019(3) 0.032(4) 0.011(3) 0.017(3) 0.008(3)
C2 0.020(3) 0.025(3) 0.025(4) 0.000(3) 0.002(3) 0.003(3)
C16 0.032(3) 0.020(3) 0.012(3) 0.008(2) 0.005(3) 0.006(2)
C9 0.015(3) 0.019(3) 0.018(3) -0.004(3) 0.001(2) 0.000(2)
C6 0.032(4) 0.025(3) 0.021(4) 0.006(3) -0.002(3) 0.004(3)
C8 0.040(4) 0.030(4) 0.020(4) 0.014(3) 0.009(3) 0.005(3)
C10 0.027(3) 0.020(3) 0.024(4) -0.001(3) 0.006(3) -0.002(3)

loop_
_atom_type_symbol
_atom_type_description
_atom_type_scat_dispersion_real
_atom_type_scat_dispersion_imag
_atom_type_scat_source
C C 0.0033 0.0016 'International Tables Vol C Tables 4.2.6.8 and 6.1.1.4'
H H 0.0000 0.0000 'International Tables Vol C Tables 4.2.6.8 and 6.1.1.4'
F F 0.0171 0.0103 'International Tables Vol C Tables 4.2.6.8 and 6.1.1.4'
I I -0.4742 1.8119 'International Tables Vol C Tables 4.2.6.8 and 6.1.1.4'
N N 0.0061 0.0033 'International Tables Vol C Tables 4.2.6.8 and 6.1.1.4'
Pt Pt -1.7033 8.3905 'International Tables Vol C Tables 4.2.6.8 and 6.1.1.4'

loop_
_exptl_crystal_face_index_h
_exptl_crystal_face_index_k
_exptl_crystal_face_index_l
_exptl_crystal_face_perp_dist
10 10 -5 0.0779
10 10 -5 0.0712
-1 -19 6 0.1324
-2 2 -27 0.0348
2 -2 28 0.0397
11 -12 -2 0.0911
-11 -6 5 0.0838
5 17 -4 0.0769
3 18 -4 0.0870
-10 -9 5 0.0875
12 -9 -3 0.0779
2 -2 28 0.0380
-12 6 6 0.1313
2 -2 28 0.0380

loop_
_geom_angle_atom_site_label_1
_geom_angle_atom_site_label_2
_geom_angle_atom_site_label_3
_geom_angle
I6 Pt2 I5 91.894(13)
I3 Pt2 I5 92.468(13)
I3 Pt2 I6 174.597(13)
I3 Pt2 I4 85.082(13)
I4 Pt2 I5 177.539(14)
I4 Pt2 I6 90.566(13)
I3 Pt1 I2 175.757(14)
I4 Pt1 I2 91.314(13)
I4 Pt1 I3 84.911(13)
I4 Pt1 I1 175.112(14)
I1 Pt1 I2 93.548(13)
I1 Pt1 I3 90.248(13)
Pt2 I3 Pt1 94.559(13)
Pt1 I4 Pt2 94.631(13)
C15 N2 C11 106.7(4)
C15 N2 C13 110.1(4)
C15 N2 C9 111.6(4)
C11 N2 C13 110.8(5)
C9 N2 C11 111.2(4)
C9 N2 C13 106.6(4)
C4S C3S I2S 122.6(4)
C2S C3S I2S 120.7(4)
C2S C3S C4S 116.7(5)
C12S C7S I4S 121.8(4)
C12S C7S C8S 116.5(5)
C8S C7S I4S 121.6(4)
C4S C5S I3S 120.9(4)
C4S C5S C6S 117.9(5)
C6S C5S I3S 121.0(4)
C1 N1 C7 110.6(4)
C1 N1 C5 107.0(4)
C1 N1 C3 110.5(4)
C5 N1 C7 110.5(4)
C5 N1 C3 112.0(4)
C3 N1 C7 106.2(4)
F6S C12S C7S 118.3(5)
F6S C12S C11S 118.1(5)
C11S C12S C7S 123.6(6)
C8S C9S I5S 121.7(4)
C10S C9S I5S 121.7(4)
C10S C9S C8S 116.6(5)
C2S C1S I1S 120.9(4)
C2S C1S C6S 116.3(5)
C6S C1S I1S 122.8(4)
F2S C4S C3S 118.6(5)
F2S C4S C5S 119.1(5)
C5S C4S C3S 122.3(5)
C12S C11S I6S 122.6(4)
C12S C11S C10S 116.4(5)
C10S C11S I6S 121.0(4)
F4S C8S C7S 118.5(5)
F4S C8S C9S 118.6(5)
C9S C8S C7S 122.9(5)
F1S C2S C3S 118.1(5)
F1S C2S C1S 118.1(5)
C1S C2S C3S 123.8(5)
F5S C10S C9S 118.2(5)
F5S C10S C11S 117.9(5)
C9S C10S C11S 124.0(5)
N2 C15 C16 114.8(5)
N2 C11 C12 115.7(5)
F3S C6S C5S 119.7(5)
F3S C6S C1S 117.4(5)
C5S C6S C1S 122.9(5)
N1 C1 C2 115.9(5)
C14 C13 N2 114.7(4)
C8 C7 N1 115.4(5)
C6 C5 N1 115.0(5)
C4 C3 N1 115.2(5)
N2 C9 C10 114.7(5)

loop_
_geom_bond_atom_site_label_1
_geom_bond_atom_site_label_2
_geom_bond_distance
Pt2 I5 2.6038(4)
Pt2 I6 2.5995(4)
Pt2 I3 2.5925(4)
Pt2 I4 2.5982(4)
Pt1 I2 2.6119(4)
Pt1 I3 2.6039(4)
Pt1 I4 2.5952(4)
Pt1 I1 2.6027(4)
I3S C5S 2.101(6)
I1S C1S 2.094(5)
I6S C11S 2.089(5)
I4S C7S 2.081(6)
I5S C9S 2.091(6)
I2S C3S 2.074(5)
F6S C12S 1.345(7)
F2S C4S 1.339(6)
F4S C8S 1.345(6)
F3S C6S 1.345(6)
F5S C10S 1.343(6)
F1S C2S 1.352(6)
N2 C15 1.508(6)
N2 C11 1.514(7)
N2 C13 1.525(7)
N2 C9 1.509(7)
C3S C4S 1.391(8)
C3S C2S 1.387(8)
C7S C12S 1.389(8)
C7S C8S 1.394(8)
C5S C4S 1.379(8)
C5S C6S 1.382(8)
N1 C1 1.502(7)
N1 C7 1.531(7)
N1 C5 1.518(7)
N1 C3 1.524(6)
C12S C11S 1.381(8)
C9S C8S 1.392(8)
C9S C10S 1.376(8)
C1S C2S 1.383(7)
C1S C6S 1.387(8)
C11S C10S 1.386(8)
C15 C16 1.508(8)
C11 C12 1.524(7)
C14 C13 1.515(7)
C1 C2 1.511(8)
C7 C8 1.509(8)
C5 C6 1.514(8)
C4 C3 1.496(8)
C9 C10 1.518(8)

loop_
_exptl_oxdiff_crystal_face_indexfrac_h
_exptl_oxdiff_crystal_face_indexfrac_k
_exptl_oxdiff_crystal_face_indexfrac_l
_exptl_oxdiff_crystal_face_x
_exptl_oxdiff_crystal_face_y
_exptl_oxdiff_crystal_face_z
10.2211 9.6621 -5.2160 -0.1282 -0.0521 0.9904
10.1539 9.8072 -5.1588 -0.1356 -0.0573 0.9891
-0.9991 -18.9888 6.1213 0.7887 0.2111 -0.5430
-1.9692 1.9092 -26.9398 -0.3582 0.9009 -0.1216
1.9682 -1.9056 27.9366 0.3662 -0.9358 0.1225
11.0267 -11.9577 -2.3805 0.7938 0.3288 0.5117
-11.4771 -6.2925 5.1480 -0.0463 -0.0182 -0.9988
4.5318 17.2771 -4.1407 -0.5974 -0.2486 0.7624
3.4895 18.0085 -3.8965 -0.6562 -0.2715 0.7041
-10.4838 -9.0579 5.2275 0.0960 0.0388 -0.9946
11.9344 -9.2486 -3.1374 0.7051 0.2932 0.6456
1.9682 -1.9056 27.9366 0.3662 -0.9358 0.1225
-11.9948 6.0690 5.8624 -0.5559 -0.3173 -0.7272
1.9682 -1.9056 27.9366 0.3662 -0.9358 0.1225
